data_4334010
loop_
_publ_author_name
'Yoichi Habata'
'Aya Taniguchi'
'Mari Ikeda'
'Takao Hiraoka'
'Noriko Matsuyama'
'Sakiko Otsuka'
'Shunsuke Kuwahara'

_publ_section_title
;
 Argentivorous Molecules Bearing Two Aromatic Side-Arms: Ag+-\p and CH-\p
 Interactions in the Solid State and in Solution
;
_journal_name_full 'Inorganic Chemistry'
_journal_page_first 2542
_journal_page_last 2549
_journal_paper_doi 10.1021/ic302511e
_journal_volume 52
_journal_year 2013
_chemical_formula_sum 'C44 H44 Ag F3 N4 O4 S'
_chemical_formula_weight 889.76
_chemical_name_systematic
; 
 ? 
;
_space_group_IT_number 9
_symmetry_cell_setting monoclinic
_symmetry_space_group_name_Hall 'C -2yc'
_symmetry_space_group_name_H-M 'C 1 c 1'
_atom_sites_solution_hydrogens geom
_atom_sites_solution_primary direct
_atom_sites_solution_secondary difmap
_audit_creation_method SHELXL-97
_cell_angle_alpha 90.00
_cell_angle_beta 117.169(2)
_cell_angle_gamma 90.00
_cell_formula_units_Z 4
_cell_length_a 19.473(2)
_cell_length_b 16.4227(17)
_cell_length_c 14.1119(15)
_cell_measurement_temperature 90
_cell_volume 4015.0(7)
_computing_cell_refinement 'Bruker SMART'
_computing_data_collection 'Bruker SMART'
_computing_data_reduction 'Bruker SAINT'
_computing_molecular_graphics 'Bruker SHELXTL'
_computing_publication_material 'Bruker SHELXTL'
_computing_structure_refinement 'SHELXL-97 (Sheldrick, 1997)'
_computing_structure_solution 'SHELXS-97 (Sheldrick, 1990)'
_diffrn_ambient_temperature 90
_diffrn_detector_area_resol_mean 8.366
_diffrn_measured_fraction_theta_full 0.994
_diffrn_measured_fraction_theta_max 0.994
_diffrn_measurement_device_type 'CCD area detector'
_diffrn_measurement_method 'phi and omega scans'
_diffrn_radiation_monochromator graphite
_diffrn_radiation_source 'fine-focus sealed tube'
_diffrn_radiation_type MoK\a
_diffrn_radiation_wavelength 0.71073
_diffrn_reflns_av_R_equivalents 0.0285
_diffrn_reflns_av_sigmaI/netI 0.0647
_diffrn_reflns_limit_h_max 25
_diffrn_reflns_limit_h_min -25
_diffrn_reflns_limit_k_max 21
_diffrn_reflns_limit_k_min -13
_diffrn_reflns_limit_l_max 18
_diffrn_reflns_limit_l_min -18
_diffrn_reflns_number 14006
_diffrn_reflns_theta_full 28.34
_diffrn_reflns_theta_max 28.34
_diffrn_reflns_theta_min 1.95
_exptl_absorpt_coefficient_mu 0.617
_exptl_absorpt_correction_T_max 0.8732
_exptl_absorpt_correction_T_min 0.8386
_exptl_absorpt_correction_type empirical
_exptl_absorpt_process_details 'SADABS; Sheldrick, 1996'
_exptl_crystal_colour yellow
_exptl_crystal_density_diffrn 1.472
_exptl_crystal_description block
_exptl_crystal_F_000 1832
_exptl_crystal_size_max 0.30
_exptl_crystal_size_mid 0.25
_exptl_crystal_size_min 0.23
_refine_diff_density_max 1.540
_refine_diff_density_min -0.693
_refine_diff_density_rms 0.131
_refine_ls_abs_structure_details 'Flack H D (1983), Acta Cryst. A39, 876-881'
_refine_ls_abs_structure_Flack 0.68(5)
_refine_ls_extinction_method none
_refine_ls_goodness_of_fit_ref 1.043
_refine_ls_hydrogen_treatment mixed
_refine_ls_matrix_type full
_refine_ls_number_parameters 519
_refine_ls_number_reflns 9300
_refine_ls_number_restraints 53
_refine_ls_restrained_S_all 1.050
_refine_ls_R_factor_all 0.0856
_refine_ls_R_factor_gt 0.0737
_refine_ls_shift/su_max 0.006
_refine_ls_shift/su_mean 0.001
_refine_ls_structure_factor_coef Fsqd
_refine_ls_weighting_details 'calc w=1/[\s^2^(Fo^2^)+(0.1382P)^2^+6.6801P] where P=(Fo^2^+2Fc^2^)/3'
_refine_ls_weighting_scheme calc
_refine_ls_wR_factor_gt 0.1960
_refine_ls_wR_factor_ref 0.2104
_reflns_number_gt 7944
_reflns_number_total 9300
_reflns_threshold_expression >2sigma(I)
_cod_data_source_file ic302511e_si_002_07.cif
_cod_data_source_block 7a_AgOTf
_cod_original_cell_volume 4015.1(7)
_cod_database_code 4334010

loop_
_symmetry_equiv_pos_as_xyz
'x, y, z'
'x, -y, z+1/2'
'x+1/2, y+1/2, z'
'x+1/2, -y+1/2, z+1/2'

loop_
_atom_site_label
_atom_site_type_symbol
_atom_site_fract_x
_atom_site_fract_y
_atom_site_fract_z
_atom_site_U_iso_or_equiv
_atom_site_adp_type
_atom_site_occupancy
_atom_site_symmetry_multiplicity
_atom_site_calc_flag
_atom_site_refinement_flags
C57 C -0.1101(7) 0.1847(7) 0.8502(9) 0.096(4) Uani 1 1 d D
C58 C -0.0958(9) 0.1288(9) 0.7840(9) 0.118(7) Uani 1 1 d D
C62 C -0.1188(8) 0.0035(10) 0.6692(11) 0.100(4) Uani 1 1 d .
H62 H -0.1495 -0.0434 0.6383 0.120 Uiso 1 1 calc R
C59 C -0.0335(8) 0.1454(9) 0.7649(9) 0.109(6) Uani 1 1 d D
C56 C -0.0580(7) 0.2518(7) 0.8914(8) 0.081(3) Uani 1 1 d D
H56 H -0.0682 0.2878 0.9361 0.098 Uiso 1 1 calc R
C60 C -0.0149(7) 0.0912(6) 0.7001(6) 0.078(3) Uani 1 1 d .
C61 C -0.0581(6) 0.0227(5) 0.6534(8) 0.063(2) Uani 1 1 d .
H61 H -0.0446 -0.0110 0.6098 0.075 Uiso 1 1 calc R
O4 O 0.3712(5) 0.2467(5) 0.6932(7) 0.086(2) Uani 1 1 d .
C47 C 0.4396(8) 0.2741(12) 0.7025(13) 0.109(5) Uani 1 1 d .
H47A H 0.4649 0.3076 0.7668 0.164 Uiso 1 1 calc R
H47B H 0.4307 0.3068 0.6399 0.164 Uiso 1 1 calc R
H47C H 0.4727 0.2276 0.7077 0.164 Uiso 1 1 calc R
C18 C 0.4202(6) 0.0359(6) 0.9993(9) 0.070(2) Uani 1 1 d .
H18A H 0.4582 0.0073 1.0637 0.084 Uiso 1 1 calc R
H18B H 0.4454 0.0483 0.9537 0.084 Uiso 1 1 calc R
Ag1 Ag 0.26712(4) 0.16853(3) 0.89358(4) 0.04355(15) Uani 1 1 d .
C1 C 0.2312(5) -0.0469(4) 0.7780(7) 0.0542(19) Uani 1 1 d .
C2 C 0.3513(5) -0.0181(5) 0.9395(7) 0.0560(18) Uani 1 1 d .
C3 C 0.2739(7) -0.1347(5) 0.9310(8) 0.063(2) Uani 1 1 d .
H3 H 0.2678 -0.1817 0.9656 0.076 Uiso 1 1 calc R
C4 C 0.3065(5) 0.0722(5) 0.7773(7) 0.0564(19) Uani 1 1 d .
H4A H 0.3501 0.1065 0.8127 0.068 Uiso 1 1 calc R
C5 C 0.2973(5) 0.0032(5) 0.8308(7) 0.0531(18) Uani 1 1 d .
C6 C 0.1021(7) -0.1465(6) 0.6742(9) 0.072(3) Uani 1 1 d .
H6 H 0.0584 -0.1808 0.6388 0.086 Uiso 1 1 calc R
C7 C 0.2188(6) -0.1173(5) 0.8302(8) 0.059(2) Uani 1 1 d .
C8 C 0.0576(6) -0.0589(6) 0.5161(7) 0.070(3) Uani 1 1 d .
H8 H 0.0118 -0.0902 0.4808 0.084 Uiso 1 1 calc R
C9 C 0.1096(6) -0.0778(6) 0.6164(7) 0.069(3) Uani 1 1 d .
C10 C 0.1346(7) 0.0553(7) 0.5157(7) 0.079(3) Uani 1 1 d .
H10 H 0.1424 0.1005 0.4797 0.095 Uiso 1 1 calc R
C11 C 0.1509(7) -0.1648(5) 0.7716(9) 0.070(3) Uani 1 1 d .
H11 H 0.1412 -0.2108 0.8046 0.084 Uiso 1 1 calc R
C12 C 0.3382(7) -0.0865(5) 0.9845(9) 0.068(3) Uani 1 1 d .
H12 H 0.3746 -0.1011 1.0548 0.081 Uiso 1 1 calc R
C13 C 0.1873(6) 0.0395(6) 0.6193(7) 0.062(2) Uani 1 1 d .
C14 C 0.1781(5) -0.0285(4) 0.6739(6) 0.0532(19) Uani 1 1 d .
C15 C 0.0715(8) 0.0075(9) 0.4640(7) 0.093(4) Uani 1 1 d .
H15 H 0.0363 0.0188 0.3919 0.112 Uiso 1 1 calc R
C19 C 0.4500(8) 0.1771(7) 1.0488(16) 0.109(8) Uani 1 1 d .
H19A H 0.4500 0.2120 1.1059 0.131 Uiso 1 1 calc R
H19B H 0.5019 0.1523 1.0769 0.131 Uiso 1 1 calc R
N3 N 0.2564(6) 0.1554(7) 1.0520(6) 0.089(3) Uani 1 1 d .
C20 C 0.4411(6) 0.2247(10) 0.9695(11) 0.087(3) Uani 1 1 d U
H20A H 0.4562 0.1930 0.9223 0.105 Uiso 1 1 calc R
H20B H 0.4790 0.2696 0.9996 0.105 Uiso 1 1 calc R
N1 N 0.3962(5) 0.1130(5) 1.0307(7) 0.078(2) Uani 1 1 d U
C17 C 0.2545(6) 0.0894(5) 0.6777(7) 0.064(2) Uani 1 1 d .
H17 H 0.2621 0.1363 0.6441 0.077 Uiso 1 1 calc R
C22 C 0.3258(7) 0.1579(7) 1.1397(9) 0.075(3) Uani 1 1 d .
H22A H 0.3198 0.1468 1.2045 0.090 Uiso 1 1 calc R
H22B H 0.3498 0.2122 1.1470 0.090 Uiso 1 1 calc R
C21 C 0.3733(8) 0.0954(6) 1.1254(8) 0.095(4) Uani 1 1 d U
H21A H 0.3454 0.0429 1.1109 0.114 Uiso 1 1 calc R
H21B H 0.4214 0.0893 1.1930 0.114 Uiso 1 1 calc R
C24 C 0.2777(10) 0.3603(7) 0.8895(12) 0.106(6) Uani 1 1 d .
H24A H 0.2617 0.3584 0.8121 0.128 Uiso 1 1 calc R
H24B H 0.2729 0.4175 0.9081 0.128 Uiso 1 1 calc R
C25 C 0.1376(7) 0.3219(10) 0.8381(10) 0.091(4) Uani 1 1 d .
H25A H 0.1383 0.3514 0.7774 0.109 Uiso 1 1 calc R
H25B H 0.1147 0.3584 0.8719 0.109 Uiso 1 1 calc R
N4 N 0.2160(5) 0.3020(8) 0.9149(7) 0.088(3) Uani 1 1 d .
C23 C 0.3559(10) 0.3368(7) 0.9451(12) 0.086(4) Uani 1 1 d .
H23A H 0.3898 0.3789 0.9384 0.103 Uiso 1 1 calc R
H23B H 0.3711 0.3282 1.0215 0.103 Uiso 1 1 calc R
N5 N 0.3609(4) 0.2644(4) 0.8974(5) 0.0544(15) Uani 1 1 d DU
C26 C 0.2048(6) 0.2423(7) 1.0483(10) 0.079(3) Uani 1 1 d .
H26A H 0.1499 0.2331 0.9974 0.095 Uiso 1 1 calc R
H26B H 0.2077 0.2502 1.1196 0.095 Uiso 1 1 calc R
S1 S 0.1723(2) 0.66890(19) 1.0301(3) 0.0859(9) Uani 1 1 d D
O1 O 0.1239(7) 0.7356(7) 0.9764(11) 0.117(3) Uani 1 1 d .
O2 O 0.2454(8) 0.6755(8) 1.0349(13) 0.129(4) Uani 1 1 d .
C40 C 0.2297(9) 0.3156(8) 1.0189(11) 0.085(3) Uani 1 1 d .
H40A H 0.1998 0.3629 1.0232 0.103 Uiso 1 1 calc R
H40B H 0.2852 0.3255 1.0657 0.103 Uiso 1 1 calc R
C51 C 0.0492(6) 0.1155(5) 0.6878(6) 0.061(2) Uani 1 1 d .
H51 H 0.0648 0.0813 0.6468 0.073 Uiso 1 1 calc R
C52 C 0.0199(11) 0.2220(7) 0.8116(7) 0.114(7) Uani 1 1 d D
C53 C 0.0935(11) 0.1882(9) 0.7322(9) 0.090(4) Uani 1 1 d U
H53 H 0.1340 0.1986 0.7141 0.108 Uiso 1 1 calc R
C54 C -0.0030(9) 0.2696(9) 0.8778(11) 0.098(4) Uani 1 1 d .
H54 H 0.0262 0.3167 0.9121 0.117 Uiso 1 1 calc R
C55 C 0.0848(11) 0.2418(9) 0.7945(11) 0.112(5) Uani 1 1 d DU
C63 C -0.1697(8) 0.1598(10) 0.8652(15) 0.154(10) Uani 1 1 d D
H63 H -0.1813 0.1912 0.9126 0.185 Uiso 1 1 calc R
F2 F 0.0564(8) 0.5751(7) 0.9064(17) 0.201(6) Uani 1 1 d U
F1 F 0.1705(9) 0.5244(6) 0.9588(18) 0.211(6) Uani 1 1 d U
C65 C -0.1979(12) 0.0423(11) 0.7553(17) 0.157(7) Uani 1 1 d DU
H65 H -0.2288 -0.0045 0.7240 0.189 Uiso 1 1 calc R
O3 O 0.1593(12) 0.6406(19) 1.1094(14) 0.217(10) Uani 1 1 d .
F3 F 0.1258(12) 0.6111(13) 0.836(2) 0.237(7) Uani 1 1 d U
C66 C -0.1350(8) 0.0598(12) 0.7377(12) 0.111(6) Uani 1 1 d .
C67 C 0.1328(13) 0.5876(13) 0.948(3) 0.196(7) Uani 1 1 d DU
C64 C -0.2151(11) 0.0944(10) 0.8197(16) 0.162(7) Uani 1 1 d DU
H64 H -0.2586 0.0839 0.8316 0.195 Uiso 1 1 calc R
H1N5 H 0.362(4) 0.269(4) 0.829(5) 0.035(17) Uiso 1 1 d D

loop_
_atom_site_aniso_label
_atom_site_aniso_U_11
_atom_site_aniso_U_22
_atom_site_aniso_U_33
_atom_site_aniso_U_23
_atom_site_aniso_U_13
_atom_site_aniso_U_12
C57 0.091(8) 0.102(9) 0.080(8) 0.057(7) 0.027(7) 0.023(7)
C58 0.181(17) 0.115(11) 0.054(6) 0.043(7) 0.049(9) 0.103(13)
C62 0.094(8) 0.123(10) 0.085(7) 0.051(7) 0.042(7) 0.057(8)
C59 0.140(12) 0.132(10) 0.053(5) 0.047(7) 0.043(7) 0.108(10)
C56 0.075(6) 0.088(7) 0.061(6) 0.027(5) 0.013(5) 0.032(6)
C60 0.106(8) 0.080(6) 0.034(4) 0.019(4) 0.019(4) 0.056(6)
C61 0.067(5) 0.052(4) 0.062(5) 0.019(4) 0.023(4) 0.017(4)
O4 0.086(5) 0.101(5) 0.085(5) -0.025(4) 0.051(4) -0.048(4)
C47 0.074(7) 0.157(14) 0.108(10) 0.013(10) 0.051(7) -0.021(8)
C18 0.057(5) 0.062(5) 0.085(6) -0.014(5) 0.027(5) -0.001(4)
Ag1 0.0398(2) 0.0512(2) 0.0361(2) -0.0126(2) 0.01428(16) -0.0151(2)
C1 0.072(5) 0.047(4) 0.067(5) -0.032(3) 0.051(4) -0.018(3)
C2 0.060(4) 0.048(4) 0.068(5) -0.015(3) 0.036(4) 0.002(3)
C3 0.092(7) 0.041(4) 0.078(6) -0.002(4) 0.057(6) 0.012(4)
C4 0.064(4) 0.056(4) 0.057(4) -0.028(3) 0.034(4) -0.027(4)
C5 0.063(4) 0.048(4) 0.069(5) -0.022(3) 0.048(4) -0.006(3)
C6 0.101(7) 0.065(5) 0.080(7) -0.041(5) 0.070(6) -0.045(5)
C7 0.079(6) 0.043(4) 0.088(7) -0.028(4) 0.067(6) -0.021(4)
C8 0.090(6) 0.081(6) 0.049(4) -0.037(4) 0.041(4) -0.056(5)
C9 0.096(6) 0.075(5) 0.066(5) -0.051(4) 0.061(5) -0.048(5)
C10 0.105(8) 0.098(7) 0.040(4) -0.029(4) 0.039(5) -0.064(6)
C11 0.117(8) 0.043(4) 0.091(7) -0.032(4) 0.083(7) -0.035(4)
C12 0.098(7) 0.038(4) 0.086(6) -0.006(4) 0.059(6) 0.015(4)
C13 0.078(5) 0.072(5) 0.051(4) -0.031(4) 0.044(4) -0.039(4)
C14 0.080(5) 0.048(4) 0.054(4) -0.026(3) 0.050(4) -0.027(3)
C15 0.110(8) 0.128(9) 0.039(4) -0.025(5) 0.033(5) -0.083(8)
C19 0.053(6) 0.063(7) 0.117(13) -0.012(6) -0.042(7) -0.004(4)
N3 0.099(7) 0.127(8) 0.035(3) -0.021(4) 0.027(4) -0.077(6)
C20 0.046(4) 0.117(7) 0.084(6) -0.008(6) 0.017(4) -0.036(5)
N1 0.074(5) 0.052(4) 0.064(4) -0.014(3) -0.008(4) 0.005(3)
C17 0.083(6) 0.061(5) 0.060(5) -0.014(4) 0.044(5) -0.036(4)
C22 0.065(6) 0.090(7) 0.062(6) -0.001(5) 0.021(5) -0.015(5)
C21 0.122(7) 0.055(4) 0.052(4) -0.011(4) -0.009(5) 0.030(5)
C24 0.131(13) 0.066(5) 0.072(6) 0.013(7) 0.003(7) -0.058(8)
C25 0.055(6) 0.156(14) 0.057(6) -0.011(6) 0.023(5) 0.018(6)
N4 0.038(3) 0.130(8) 0.063(5) -0.049(6) -0.005(3) 0.023(4)
C23 0.100(10) 0.082(7) 0.087(9) -0.031(6) 0.051(9) -0.035(6)
N5 0.053(3) 0.061(4) 0.045(3) -0.014(3) 0.018(3) -0.024(3)
C26 0.059(5) 0.095(7) 0.091(7) -0.052(6) 0.041(5) -0.016(5)
S1 0.091(2) 0.0884(19) 0.098(2) 0.0223(15) 0.0593(19) 0.0357(15)
O1 0.113(7) 0.101(7) 0.140(9) 0.030(6) 0.061(7) 0.023(6)
O2 0.097(8) 0.155(12) 0.147(12) -0.003(7) 0.067(8) 0.017(6)
C40 0.095(8) 0.077(7) 0.083(8) -0.017(6) 0.039(7) -0.004(6)
C51 0.076(5) 0.054(4) 0.035(3) 0.001(3) 0.010(4) 0.011(4)
C52 0.188(15) 0.066(6) 0.030(4) 0.004(4) -0.001(6) 0.085(9)
C53 0.127(10) 0.074(6) 0.042(5) 0.011(4) 0.016(6) 0.031(7)
C54 0.106(10) 0.093(8) 0.085(8) 0.009(6) 0.035(8) 0.052(8)
C55 0.142(10) 0.090(7) 0.056(6) 0.005(5) 0.003(7) 0.050(7)
C63 0.136(16) 0.119(13) 0.153(17) 0.100(13) 0.019(13) -0.002(11)
F2 0.167(10) 0.108(7) 0.375(18) -0.054(10) 0.163(12) -0.020(7)
F1 0.201(11) 0.076(5) 0.414(19) -0.022(9) 0.191(12) 0.035(6)
C65 0.167(12) 0.143(12) 0.245(18) 0.108(13) 0.167(13) 0.065(10)
O3 0.161(15) 0.39(3) 0.104(10) 0.033(14) 0.059(11) -0.057(18)
F3 0.248(14) 0.199(13) 0.302(19) -0.070(14) 0.159(15) -0.007(12)
C66 0.103(9) 0.166(15) 0.092(9) 0.088(11) 0.068(8) 0.083(11)
C67 0.185(11) 0.113(9) 0.375(17) -0.045(11) 0.200(12) 0.021(9)
C64 0.172(12) 0.149(12) 0.252(18) 0.103(13) 0.170(14) 0.069(11)

loop_
_atom_type_symbol
_atom_type_description
_atom_type_scat_dispersion_real
_atom_type_scat_dispersion_imag
_atom_type_scat_source
C C 0.0033 0.0016 'International Tables Vol C Tables 4.2.6.8 and 6.1.1.4'
H H 0.0000 0.0000 'International Tables Vol C Tables 4.2.6.8 and 6.1.1.4'
N N 0.0061 0.0033 'International Tables Vol C Tables 4.2.6.8 and 6.1.1.4'
O O 0.0106 0.0060 'International Tables Vol C Tables 4.2.6.8 and 6.1.1.4'
F F 0.0171 0.0103 'International Tables Vol C Tables 4.2.6.8 and 6.1.1.4'
S S 0.1246 0.1234 'International Tables Vol C Tables 4.2.6.8 and 6.1.1.4'
Ag Ag -0.8971 1.1015 'International Tables Vol C Tables 4.2.6.8 and 6.1.1.4'

loop_
_geom_angle_atom_site_label_1
_geom_angle_atom_site_label_2
_geom_angle_atom_site_label_3
_geom_angle
C63 C57 C58 110.6(15)
C63 C57 C56 132.8(14)
C58 C57 C56 116.6(13)
C66 C58 C59 114.9(12)
C66 C58 C57 128.2(15)
C59 C58 C57 116.9(14)
C61 C62 C66 115.6(17)
C61 C62 H62 122.2
C66 C62 H62 122.2
C58 C59 C60 120.0(14)
C58 C59 C52 123.1(12)
C60 C59 C52 116.9(13)
C54 C56 C57 129.8(14)
C54 C56 H56 115.1
C57 C56 H56 115.1
C61 C60 C51 123.9(9)
C61 C60 C59 122.3(13)
C51 C60 C59 113.7(12)
C62 C61 C60 120.3(12)
C62 C61 H61 119.8
C60 C61 H61 119.8
O4 C47 H47A 109.5
O4 C47 H47B 109.5
H47A C47 H47B 109.5
O4 C47 H47C 109.5
H47A C47 H47C 109.5
H47B C47 H47C 109.5
N1 C18 C2 110.3(7)
N1 C18 H18A 109.6
C2 C18 H18A 109.6
N1 C18 H18B 109.6
C2 C18 H18B 109.6
H18A C18 H18B 108.1
N3 Ag1 N5 116.0(2)
N3 Ag1 N4 75.6(4)
N5 Ag1 N4 76.1(4)
N3 Ag1 N1 74.3(4)
N5 Ag1 N1 74.9(3)
N4 Ag1 N1 122.5(2)
C14 C1 C5 119.2(7)
C14 C1 C7 119.7(7)
C5 C1 C7 121.1(9)
C12 C2 C5 119.3(8)
C12 C2 C18 122.0(10)
C5 C2 C18 118.7(8)
C7 C3 C12 122.3(9)
C7 C3 H3 118.8
C12 C3 H3 118.8
C17 C4 C5 120.7(7)
C17 C4 H4A 119.6
C5 C4 H4A 119.6
C4 C5 C1 119.2(8)
C4 C5 C2 123.3(7)
C1 C5 C2 117.5(8)
C11 C6 C9 124.5(8)
C11 C6 H6 117.8
C9 C6 H6 117.8
C3 C7 C11 124.7(9)
C3 C7 C1 117.6(9)
C11 C7 C1 117.7(10)
C9 C8 C15 119.7(8)
C9 C8 H8 120.1
C15 C8 H8 120.1
C8 C9 C6 123.7(8)
C8 C9 C14 121.1(8)
C6 C9 C14 115.2(9)
C15 C10 C13 121.1(9)
C15 C10 H10 119.5
C13 C10 H10 119.5
C6 C11 C7 121.5(8)
C6 C11 H11 119.2
C7 C11 H11 119.2
C2 C12 C3 122.1(11)
C2 C12 H12 118.9
C3 C12 H12 118.9
C10 C13 C14 120.6(7)
C10 C13 C17 122.9(8)
C14 C13 C17 116.5(8)
C1 C14 C13 122.0(7)
C1 C14 C9 121.3(8)
C13 C14 C9 116.7(8)
C10 C15 C8 120.6(10)
C10 C15 H15 119.7
C8 C15 H15 119.7
C20 C19 N1 119.3(11)
C20 C19 H19A 107.5
N1 C19 H19A 107.5
C20 C19 H19B 107.5
N1 C19 H19B 107.5
H19A C19 H19B 107.0
C22 N3 C26 109.0(9)
C22 N3 Ag1 112.5(8)
C26 N3 Ag1 101.5(6)
C19 C20 N5 120.5(11)
C19 C20 H20A 107.2
N5 C20 H20A 107.2
C19 C20 H20B 107.2
N5 C20 H20B 107.2
H20A C20 H20B 106.8
C19 N1 C18 112.2(11)
C19 N1 C21 116.2(12)
C18 N1 C21 109.7(8)
C19 N1 Ag1 105.3(7)
C18 N1 Ag1 114.6(6)
C21 N1 Ag1 98.2(6)
C4 C17 C13 122.4(8)
C4 C17 H17 118.8
C13 C17 H17 118.8
N3 C22 C21 106.5(10)
N3 C22 H22A 110.4
C21 C22 H22A 110.4
N3 C22 H22B 110.4
C21 C22 H22B 110.4
H22A C22 H22B 108.6
C22 C21 N1 114.9(9)
C22 C21 H21A 108.6
N1 C21 H21A 108.6
C22 C21 H21B 108.6
N1 C21 H21B 108.6
H21A C21 H21B 107.5
C23 C24 N4 114.6(10)
C23 C24 H24A 108.6
N4 C24 H24A 108.6
C23 C24 H24B 108.6
N4 C24 H24B 108.6
H24A C24 H24B 107.6
N4 C25 C55 111.9(12)
N4 C25 H25A 109.2
C55 C25 H25A 109.2
N4 C25 H25B 109.2
C55 C25 H25B 109.2
H25A C25 H25B 107.9
C40 N4 C25 112.5(10)
C40 N4 C24 108.7(10)
C25 N4 C24 108.7(12)
C40 N4 Ag1 112.1(9)
C25 N4 Ag1 116.9(8)
C24 N4 Ag1 96.4(7)
N5 C23 C24 105.1(11)
N5 C23 H23A 110.7
C24 C23 H23A 110.7
N5 C23 H23B 110.7
C24 C23 H23B 110.7
H23A C23 H23B 108.8
C23 N5 C20 108.1(10)
C23 N5 Ag1 110.6(7)
C20 N5 Ag1 105.4(6)
C23 N5 H1N5 117(4)
C20 N5 H1N5 102(4)
Ag1 N5 H1N5 113(4)
C40 C26 N3 115.7(9)
C40 C26 H26A 108.4
N3 C26 H26A 108.4
C40 C26 H26B 108.4
N3 C26 H26B 108.4
H26A C26 H26B 107.4
O3 S1 O2 124.3(12)
O3 S1 O1 112.5(14)
O2 S1 O1 112.3(8)
O3 S1 C67 95.5(17)
O2 S1 C67 103.2(9)
O1 S1 C67 105.0(13)
N4 C40 C26 104.3(11)
N4 C40 H40A 110.9
C26 C40 H40A 110.9
N4 C40 H40B 110.9
C26 C40 H40B 110.9
H40A C40 H40B 108.9
C60 C51 C53 125.1(11)
C60 C51 H51 117.4
C53 C51 H51 117.4
C55 C52 C54 123.1(15)
C55 C52 C59 125.3(11)
C54 C52 C59 111.5(17)
C55 C53 C51 128.0(19)
C55 C53 H53 116.0
C51 C53 H53 116.0
C56 C54 C52 122.1(17)
C56 C54 H54 118.9
C52 C54 H54 118.9
C53 C55 C52 110.9(15)
C53 C55 C25 123.4(19)
C52 C55 C25 125.6(14)
C57 C63 C64 126.5(19)
C57 C63 H63 116.7
C64 C63 H63 116.7
C66 C65 C64 118.9(19)
C66 C65 H65 120.5
C64 C65 H65 120.5
C58 C66 C65 115.9(17)
C58 C66 C62 126.8(13)
C65 C66 C62 117(2)
F1 C67 F2 113.7(17)
F1 C67 F3 95.8(19)
F2 C67 F3 91(2)
F1 C67 S1 121(2)
F2 C67 S1 119.0(12)
F3 C67 S1 107.1(18)
C63 C64 C65 119.8(17)
C63 C64 H64 120.1
C65 C64 H64 120.1

loop_
_geom_bond_atom_site_label_1
_geom_bond_atom_site_label_2
_geom_bond_distance
C57 C63 1.334(10)
C57 C58 1.425(9)
C57 C56 1.430(9)
C58 C66 1.36(2)
C58 C59 1.385(10)
C62 C61 1.337(18)
C62 C66 1.47(2)
C62 H62 0.9500
C59 C60 1.436(15)
C59 C52 1.57(2)
C56 C54 1.207(19)
C56 H56 0.9500
C60 C61 1.379(16)
C60 C51 1.395(17)
C61 H61 0.9500
O4 C47 1.354(13)
C47 H47A 0.9800
C47 H47B 0.9800
C47 H47C 0.9800
C18 N1 1.486(12)
C18 C2 1.506(13)
C18 H18A 0.9900
C18 H18B 0.9900
Ag1 N3 2.348(8)
Ag1 N5 2.393(6)
Ag1 N4 2.482(10)
Ag1 N1 2.540(8)
C1 C14 1.390(13)
C1 C5 1.419(11)
C1 C7 1.449(12)
C2 C12 1.370(13)
C2 C5 1.451(13)
C3 C7 1.365(16)
C3 C12 1.379(16)
C3 H3 0.9500
C4 C17 1.334(13)
C4 C5 1.417(12)
C4 H4A 0.9500
C6 C11 1.300(18)
C6 C9 1.438(15)
C6 H6 0.9500
C7 C11 1.429(13)
C8 C9 1.347(16)
C8 C15 1.409(14)
C8 H8 0.9500
C9 C14 1.451(11)
C10 C15 1.357(12)
C10 C13 1.374(14)
C10 H10 0.9500
C11 H11 0.9500
C12 H12 0.9500
C13 C14 1.414(12)
C13 C17 1.442(11)
C15 H15 0.9500
C19 C20 1.31(2)
C19 N1 1.423(17)
C19 H19A 0.9900
C19 H19B 0.9900
N3 C22 1.354(15)
N3 C26 1.732(17)
C20 N5 1.565(16)
C20 H20A 0.9900
C20 H20B 0.9900
N1 C21 1.617(18)
C17 H17 0.9500
C22 C21 1.457(17)
C22 H22A 0.9900
C22 H22B 0.9900
C21 H21A 0.9900
C21 H21B 0.9900
C24 C23 1.41(2)
C24 N4 1.70(2)
C24 H24A 0.9900
C24 H24B 0.9900
C25 N4 1.450(14)
C25 C55 1.61(2)
C25 H25A 0.9900
C25 H25B 0.9900
N4 C40 1.385(16)
C23 N5 1.391(13)
C23 H23A 0.9900
C23 H23B 0.9900
N5 H1N5 0.98(6)
C26 C40 1.428(18)
C26 H26A 0.9900
C26 H26B 0.9900
S1 O3 1.338(17)
S1 O2 1.397(13)
S1 O1 1.417(11)
S1 C67 1.703(17)
C40 H40A 0.9900
C40 H40B 0.9900
C51 C53 1.44(2)
C51 H51 0.9500
C52 C55 1.428(10)
C52 C54 1.436(18)
C53 C55 1.31(2)
C53 H53 0.9500
C54 H54 0.9500
C63 C64 1.353(10)
C63 H63 0.9500
F2 C67 1.34(2)
F1 C67 1.24(2)
C65 C66 1.39(2)
C65 C64 1.396(10)
C65 H65 0.9500
F3 C67 1.57(4)
C64 H64 0.9500
